data_2243209
loop_
_publ_author_name
'Saber, Asmaa'
'Srhir, Mohamed'
'H\"okelek, Tuncer'
'Mague, Joel T.'
'Hamou Ahabchane, Noureddine'
'Sebbar, Nada Kheira'
'Essassi, El Mokhtar'

_publ_section_title
;
 Crystal structure, Hirshfeld surface analysis and interaction energy and
 DFT studies of
 1-methyl-3-(prop-2-yn-1-yl)-2,3-dihydro-1<i>H</i>-1,3-benzodiazol-2-one
;
_journal_coeditor_code LH5936
_journal_issue 12
_journal_name_full 'Acta Crystallographica Section E'
_journal_page_first 1940
_journal_page_last 1946
_journal_paper_doi 10.1107/S2056989019015779
_journal_volume 75
_journal_year 2019
_chemical_formula_iupac 'C11 H10 N2 O'
_chemical_formula_moiety 'C11 H10 N2 O'
_chemical_formula_sum 'C11 H10 N2 O'
_chemical_formula_weight 186.21
_chemical_name_systematic
;
1-Methyl-3-(prop-2-yn-1-yl)-2,3-dihydro-1<i>H</i>-1,3-benzodiazol-2-one
;
_space_group_crystal_system monoclinic
_space_group_IT_number 14
_space_group_name_Hall '-P 2yn'
_space_group_name_H-M_alt 'P 1 21/n 1'
_atom_sites_solution_hydrogens difmap
_atom_sites_solution_primary dual
_atom_sites_solution_secondary difmap
_audit_creation_method SHELXL-2018/3
_cell_angle_alpha 90
_cell_angle_beta 97.914(2)
_cell_angle_gamma 90
_cell_formula_units_Z 4
_cell_length_a 7.1507(3)
_cell_length_b 8.8177(4)
_cell_length_c 15.4602(7)
_cell_measurement_reflns_used 5848
_cell_measurement_temperature 150(2)
_cell_measurement_theta_max 70.1025
_cell_measurement_theta_min 5.7788
_cell_volume 965.52(7)
_computing_cell_refinement
;
<i>SAINT</i> (Bruker, 2016)
;
_computing_data_collection
;
<i>APEX3</i> (Bruker, 2016)
;
_computing_data_reduction
;
<i>SAINT</i>  (Bruker, 2016)
;
_computing_molecular_graphics
;
<i>DIAMOND</i> (Brandenburg & Putz, 2012)
;
_computing_publication_material
;
<i>SHELXTL</i> (Sheldrick, 2008)
;
_computing_structure_refinement
;
<i>SHELXL2018</i> (Sheldrick, 2015<i>b</i>)
;
_computing_structure_solution
;
<i>SHELXT</i> (Sheldrick, 2015<i>a</i>)
;
_diffrn_ambient_temperature 150(2)
_diffrn_detector_area_resol_mean 10.4167
_diffrn_measured_fraction_theta_full 0.989
_diffrn_measured_fraction_theta_max 0.989
_diffrn_measurement_device_type 'Bruker D8 VENTURE PHOTON 100 CMOS'
_diffrn_measurement_method '\w scans'
_diffrn_radiation_monochromator mirror
_diffrn_radiation_type CuK\a
_diffrn_radiation_wavelength 1.54178
_diffrn_reflns_av_R_equivalents 0.0300
_diffrn_reflns_av_unetI/netI 0.0280
_diffrn_reflns_limit_h_max 8
_diffrn_reflns_limit_h_min -8
_diffrn_reflns_limit_k_max 9
_diffrn_reflns_limit_k_min -10
_diffrn_reflns_limit_l_max 18
_diffrn_reflns_limit_l_min -18
_diffrn_reflns_number 6896
_diffrn_reflns_theta_full 68.000
_diffrn_reflns_theta_max 70.122
_diffrn_reflns_theta_min 5.779
_diffrn_source 'INCOATEC I\mS micro-focus source'
_exptl_absorpt_coefficient_mu 0.682
_exptl_absorpt_correction_T_max 0.92
_exptl_absorpt_correction_T_min 0.83
_exptl_absorpt_correction_type multi-scan
_exptl_absorpt_process_details
;
(<i>SADABS</i>; Krause <i>et al.</i>, 2015)
;
_exptl_crystal_colour colourless
_exptl_crystal_density_diffrn 1.281
_exptl_crystal_density_method 'not measured'
_exptl_crystal_description plate
_exptl_crystal_F_000 392
_exptl_crystal_size_max 0.323
_exptl_crystal_size_mid 0.313
_exptl_crystal_size_min 0.118
_refine_diff_density_max 0.183
_refine_diff_density_min -0.189
_refine_ls_extinction_coef 0.0100(12)
_refine_ls_extinction_expression Fc^*^=kFc[1+0.001xFc^2^\l^3^/sin(2\q)]^-1/4^
_refine_ls_extinction_method
;
<i>SHELXL2018</i> (Sheldrick, 2015<i>b</i>)
;
_refine_ls_goodness_of_fit_ref 1.060
_refine_ls_hydrogen_treatment refall
_refine_ls_matrix_type full
_refine_ls_number_parameters 168
_refine_ls_number_reflns 1812
_refine_ls_number_restraints 0
_refine_ls_restrained_S_all 1.060
_refine_ls_R_factor_all 0.0355
_refine_ls_R_factor_gt 0.0329
_refine_ls_shift/su_max 0.000
_refine_ls_shift/su_mean 0.000
_refine_ls_structure_factor_coef Fsqd
_refine_ls_weighting_details 'w=1/[\s^2^(Fo^2^)+(0.0402P)^2^+0.2239P] where P=(Fo^2^+2Fc^2^)/3'
_refine_ls_weighting_scheme calc
_refine_ls_wR_factor_gt 0.0831
_refine_ls_wR_factor_ref 0.0856
_reflns_number_gt 1679
_reflns_number_total 1812
_reflns_threshold_expression 'I > 2\s(I)'
_cod_data_source_file lh5936sup1.cif
_cod_data_source_block I
_cod_original_sg_symbol_H-M 'P 21/n'
_cod_database_code 2243209
_shelx_space_group_comment
;
The symmetry employed for this shelxl refinement is uniquely defined
by the following loop, which should always be used as a source of
symmetry information in preference to the above space-group names.
They are only intended as comments.
;
_shelx_estimated_absorpt_t_min 0.810
_shelx_estimated_absorpt_t_max 0.924

loop_
_space_group_symop_operation_xyz
'x, y, z'
'-x+1/2, y+1/2, -z+1/2'
'-x, -y, -z'
'x-1/2, -y-1/2, z-1/2'

loop_
_atom_site_type_symbol
_atom_site_label
_atom_site_fract_x
_atom_site_fract_y
_atom_site_fract_z
_atom_site_U_iso_or_equiv
_atom_site_adp_type
_atom_site_calc_flag
_atom_site_occupancy
O O1 0.31019(11) 0.82725(9) 0.64517(6) 0.0345(2) Uani d 1
N N1 0.24854(12) 0.64929(11) 0.53316(6) 0.0280(2) Uani d 1
N N2 0.36075(12) 0.56773(10) 0.66470(6) 0.0250(2) Uani d 1
C C1 0.33940(14) 0.44082(11) 0.61080(7) 0.0235(2) Uani d 1
C C2 0.37638(15) 0.28918(12) 0.62754(8) 0.0289(3) Uani d 1
H H2 0.426(2) 0.2543(16) 0.6872(10) 0.039(4) Uiso d 1
C C3 0.34025(16) 0.18941(14) 0.55731(8) 0.0353(3) Uani d 1
H H3 0.364(2) 0.0783(17) 0.5684(10) 0.043(4) Uiso d 1
C C4 0.27117(17) 0.24106(15) 0.47421(8) 0.0378(3) Uani d 1
H H4 0.246(2) 0.1678(17) 0.4255(10) 0.046(4) Uiso d 1
C C5 0.23359(16) 0.39392(15) 0.45751(7) 0.0339(3) Uani d 1
H H5 0.190(2) 0.4305(16) 0.3992(10) 0.042(4) Uiso d 1
C C6 0.26803(14) 0.49324(12) 0.52720(7) 0.0255(3) Uani d 1
C C7 0.30715(14) 0.69684(12) 0.61712(7) 0.0260(2) Uani d 1
C C8 0.17860(17) 0.75002(16) 0.46162(8) 0.0381(3) Uani d 1
H H8A 0.255(3) 0.747(2) 0.4146(13) 0.076(6) Uiso d 1
H H8B 0.176(3) 0.854(2) 0.4867(13) 0.072(5) Uiso d 1
H H8C 0.044(2) 0.7264(17) 0.4370(10) 0.047(4) Uiso d 1
C C9 0.44506(16) 0.56993(13) 0.75585(7) 0.0283(3) Uani d 1
H H9A 0.4344(19) 0.6753(16) 0.7764(9) 0.033(3) Uiso d 1
H H9B 0.376(2) 0.5012(16) 0.7898(9) 0.038(3) Uiso d 1
C C10 0.64427(15) 0.52362(12) 0.76752(7) 0.0281(3) Uani d 1
C C11 0.80385(17) 0.48197(14) 0.77883(8) 0.0342(3) Uani d 1
H H11 0.938(2) 0.4443(17) 0.7926(10) 0.050(4) Uiso d 1

loop_
_atom_site_aniso_label
_atom_site_aniso_U_11
_atom_site_aniso_U_22
_atom_site_aniso_U_33
_atom_site_aniso_U_12
_atom_site_aniso_U_13
_atom_site_aniso_U_23
O1 0.0298(4) 0.0254(4) 0.0471(5) 0.0006(3) 0.0015(3) -0.0012(3)
N1 0.0239(4) 0.0309(5) 0.0277(5) -0.0020(3) -0.0012(4) 0.0074(4)
N2 0.0254(5) 0.0249(5) 0.0236(4) 0.0005(3) -0.0007(3) -0.0007(3)
C1 0.0196(5) 0.0264(5) 0.0244(5) -0.0023(4) 0.0028(4) -0.0014(4)
C2 0.0249(5) 0.0281(6) 0.0337(6) -0.0008(4) 0.0041(4) 0.0011(4)
C3 0.0298(6) 0.0300(6) 0.0469(7) -0.0021(4) 0.0088(5) -0.0072(5)
C4 0.0339(6) 0.0427(7) 0.0384(6) -0.0083(5) 0.0107(5) -0.0158(5)
C5 0.0286(6) 0.0486(7) 0.0248(6) -0.0089(5) 0.0048(4) -0.0032(5)
C6 0.0207(5) 0.0307(6) 0.0254(5) -0.0046(4) 0.0037(4) 0.0014(4)
C7 0.0189(5) 0.0261(5) 0.0328(6) -0.0007(4) 0.0025(4) 0.0025(4)
C8 0.0294(6) 0.0450(7) 0.0380(7) -0.0013(5) -0.0019(5) 0.0189(6)
C9 0.0296(6) 0.0332(6) 0.0218(5) 0.0004(4) 0.0019(4) -0.0014(4)
C10 0.0333(6) 0.0293(5) 0.0206(5) -0.0018(4) -0.0004(4) 0.0014(4)
C11 0.0330(6) 0.0381(6) 0.0298(6) 0.0022(5) -0.0016(4) 0.0030(5)

loop_
_atom_type_symbol
_atom_type_description
_atom_type_scat_dispersion_real
_atom_type_scat_dispersion_imag
_atom_type_scat_source
C C 0.0181 0.0091 'International Tables Vol C Tables 4.2.6.8 and 6.1.1.4'
H H 0.0000 0.0000 'International Tables Vol C Tables 4.2.6.8 and 6.1.1.4'
N N 0.0311 0.0180 'International Tables Vol C Tables 4.2.6.8 and 6.1.1.4'
O O 0.0492 0.0322 'International Tables Vol C Tables 4.2.6.8 and 6.1.1.4'

loop_
_geom_angle_atom_site_label_1
_geom_angle_atom_site_label_2
_geom_angle_atom_site_label_3
_geom_angle
C7 N1 C6 110.19(9)
C7 N1 C8 124.14(10)
C6 N1 C8 125.66(10)
C7 N2 C1 110.16(9)
C7 N2 C9 123.55(9)
C1 N2 C9 126.00(9)
C2 C1 N2 131.64(10)
C2 C1 C6 121.90(10)
N2 C1 C6 106.45(9)
C1 C2 C3 117.07(11)
C1 C2 H2 120.7(8)
C3 C2 H2 122.3(8)
C4 C3 C2 121.20(11)
C4 C3 H3 120.5(9)
C2 C3 H3 118.3(9)
C3 C4 C5 121.63(11)
C3 C4 H4 119.6(9)
C5 C4 H4 118.8(9)
C6 C5 C4 117.35(11)
C6 C5 H5 120.9(8)
C4 C5 H5 121.7(8)
C5 C6 N1 132.12(10)
C5 C6 C1 120.83(11)
N1 C6 C1 107.04(9)
O1 C7 N1 127.43(10)
O1 C7 N2 126.43(10)
N1 C7 N2 106.14(9)
N1 C8 H8A 112.7(12)
N1 C8 H8B 106.7(11)
H8A C8 H8B 111.1(16)
N1 C8 H8C 111.9(9)
H8A C8 H8C 108.5(15)
H8B C8 H8C 105.7(13)
N2 C9 C10 112.38(9)
N2 C9 H9A 106.5(8)
C10 C9 H9A 109.8(8)
N2 C9 H9B 109.9(8)
C10 C9 H9B 108.2(8)
H9A C9 H9B 110.1(11)
C11 C10 C9 177.63(12)
C10 C11 H11 176.1(9)

loop_
_geom_bond_atom_site_label_1
_geom_bond_atom_site_label_2
_geom_bond_distance
O1 C7 1.2281(13)
N1 C7 1.3735(14)
N1 C6 1.3874(15)
N1 C8 1.4526(14)
N2 C7 1.3807(14)
N2 C1 1.3910(13)
N2 C9 1.4545(14)
C1 C2 1.3805(15)
C1 C6 1.4011(14)
C2 C3 1.3937(17)
C2 H2 0.991(15)
C3 C4 1.3883(19)
C3 H3 1.005(15)
C4 C5 1.3915(19)
C4 H4 0.989(16)
C5 C6 1.3839(16)
C5 H5 0.967(15)
C8 H8A 0.97(2)
C8 H8B 0.99(2)
C8 H8C 1.004(16)
C9 C10 1.4689(16)
C9 H9A 0.988(14)
C9 H9B 0.978(15)
C10 C11 1.1885(17)
C11 H11 1.009(16)

loop_
_geom_contact_atom_site_label_1
_geom_contact_atom_site_label_2
_geom_contact_distance
_geom_contact_site_symmetry_2
_geom_contact_publ_flag
O1 H9A 2.491(14) . yes
O1 H3 2.566(15) 1_565 yes
O1 H8B 2.516(19) . yes
O1 H9B 2.346(14) 2_556 yes
O1 H11 2.181(15) 2_656 yes
C2 C10 3.3889(16) . yes
C3 C8 3.5335(17) 3_666 yes
C4 C8 3.4947(17) 3_566 yes
C4 C7 3.5437(16) 3_666 yes
C5 C8 3.5884(17) 3_566 yes
C6 C6 3.5349(14) 3_666 yes
C9 O1 3.3198(14) 2_546 yes
C11 O1 3.1569(15) 2_646 yes
C2 H8A 2.82(2) 3_666 yes
C3 H8C 2.859(15) 3_566 yes
C3 H8A 2.92(2) 3_666 yes
C4 H8C 2.810(15) 3_566 yes
C5 H8C 2.935(15) 3_566 yes
C8 H5 2.983(14) . yes
C9 H2 2.975(14) . yes
C10 H4 2.976(15) 4_666 yes
C11 H5 2.865(15) 3_666 yes
C11 H4 2.705(15) 4_666 yes

loop_
_geom_hbond_atom_site_label_D
_geom_hbond_atom_site_label_H
_geom_hbond_atom_site_label_A
_geom_hbond_site_symmetry_A
_geom_hbond_distance_DH
_geom_hbond_distance_HA
_geom_hbond_distance_DA
_geom_hbond_angle_DHA
_geom_hbond_publ_flag
C3 H3 O1 1_545 1.005(15) 2.566(15) 3.4885(15) 152.6(11) yes
C8 H8C Cg1 3_566 1.004(16) 2.626(15) 3.5413(13) 151.1(12) yes
C9 H9B O1 2_546 0.978(15) 2.347(15) 3.3198(14) 172.9(12) yes
C11 H11 O1 2_646 1.010(15) 2.181(15) 3.1569(15) 162.1(12) yes

loop_
_geom_torsion_atom_site_label_1
_geom_torsion_atom_site_label_2
_geom_torsion_atom_site_label_3
_geom_torsion_atom_site_label_4
_geom_torsion
C7 N2 C1 C2 178.91(11)
C9 N2 C1 C2 4.89(17)
C7 N2 C1 C6 -0.69(11)
C9 N2 C1 C6 -174.72(9)
N2 C1 C2 C3 -179.33(10)
C6 C1 C2 C3 0.23(15)
C1 C2 C3 C4 0.37(16)
C2 C3 C4 C5 -0.54(18)
C3 C4 C5 C6 0.08(17)
C4 C5 C6 N1 179.20(11)
C4 C5 C6 C1 0.52(15)
C7 N1 C6 C5 -178.10(11)
C8 N1 C6 C5 1.27(18)
C7 N1 C6 C1 0.72(11)
C8 N1 C6 C1 -179.91(9)
C2 C1 C6 C5 -0.69(15)
N2 C1 C6 C5 178.96(9)
C2 C1 C6 N1 -179.67(9)
N2 C1 C6 N1 -0.02(11)
C6 N1 C7 O1 179.51(10)
C8 N1 C7 O1 0.13(17)
C6 N1 C7 N2 -1.13(11)
C8 N1 C7 N2 179.49(9)
C1 N2 C7 O1 -179.51(10)
C9 N2 C7 O1 -5.31(16)
C1 N2 C7 N1 1.12(11)
C9 N2 C7 N1 175.32(9)
C7 N2 C9 C10 -111.11(11)
C1 N2 C9 C10 62.16(13)

_cod_database_fobs_code 2243209
